data_1546731
loop_
_publ_author_name
'Liebing, Phil'

_publ_section_title
;
 Di-\m-chlorido-bis[bis(tetrahydrothiophene-\k<i>S</i>)silver(I)]
;
_journal_coeditor_code BT4051
_journal_issue 6
_journal_name_full IUCrData
_journal_page_first x170921
_journal_paper_doi 10.1107/S241431461700921X
_journal_volume 2
_journal_year 2017
_chemical_formula_iupac '[Ag2 Cl2 (C4 H8 S2)4]'
_chemical_formula_moiety 'C16 H32 Ag2 Cl2 S4'
_chemical_formula_sum 'C16 H32 Ag2 Cl2 S4'
_chemical_formula_weight 639.29
_chemical_name_systematic
;
Di-\m-chlorido-bis[bis(tetrahydrothiophene-\k<i>S</i>)silver(I)]
;
_space_group_crystal_system triclinic
_space_group_IT_number 2
_space_group_name_Hall '-P 1'
_space_group_name_H-M_alt 'P -1'
_symmetry_space_group_name_Hall '-P 1'
_symmetry_space_group_name_H-M 'P -1'
_atom_sites_solution_hydrogens geom
_atom_sites_solution_primary heavy
_atom_sites_solution_secondary difmap
_audit_creation_method SHELXL-2014/7
_cell_angle_alpha 114.710(9)
_cell_angle_beta 102.121(10)
_cell_angle_gamma 92.239(11)
_cell_formula_units_Z 1
_cell_length_a 6.1921(8)
_cell_length_b 9.9443(13)
_cell_length_c 10.3761(12)
_cell_measurement_reflns_used 5660
_cell_measurement_temperature 200(2)
_cell_measurement_theta_max 29.189
_cell_measurement_theta_min 3.966
_cell_volume 561.66(13)
_computing_cell_refinement
;
X-AREA (Stoe & Cie, 2002)
;
_computing_data_collection
;
X-AREA (Stoe & Cie, 2002)
;
_computing_data_reduction
;
X-AREA and X-RED (Stoe & Cie, 2002)
;
_computing_molecular_graphics
;
DIAMOND (Brandenburg, 1999)
;
_computing_publication_material
;
publCIF (Westrip, 2010)
;
_computing_structure_refinement
;
SHELXL2014 (Sheldrick, 2015)
;
_computing_structure_solution
;
SIR97 (Altamore et al., 1999)
;
_diffrn_ambient_temperature 200(2)
_diffrn_measured_fraction_theta_full 0.987
_diffrn_measured_fraction_theta_max 0.987
_diffrn_measurement_device_type 'Stoe IPDS 2T'
_diffrn_measurement_method 'area detector'
_diffrn_radiation_type MoK\a
_diffrn_radiation_wavelength 0.71073
_diffrn_reflns_av_R_equivalents 0.0939
_diffrn_reflns_limit_h_max 7
_diffrn_reflns_limit_h_min -7
_diffrn_reflns_limit_k_max 11
_diffrn_reflns_limit_k_min -11
_diffrn_reflns_limit_l_max 12
_diffrn_reflns_limit_l_min -12
_diffrn_reflns_number 3765
_diffrn_reflns_theta_full 24.996
_diffrn_reflns_theta_max 24.996
_diffrn_reflns_theta_min 3.966
_exptl_absorpt_coefficient_mu 2.352
_exptl_absorpt_correction_T_max 0.910
_exptl_absorpt_correction_T_min 0.398
_exptl_absorpt_correction_type numerical
_exptl_absorpt_process_details
;
(X-AREA and X-RED; Stoe & Cie, 2002)
;
_exptl_crystal_colour colorless
_exptl_crystal_density_diffrn 1.890
_exptl_crystal_description needle
_exptl_crystal_F_000 320
_exptl_crystal_size_max 0.500
_exptl_crystal_size_mid 0.050
_exptl_crystal_size_min 0.050
_refine_diff_density_max 1.391
_refine_diff_density_min -1.526
_refine_ls_extinction_method none
_refine_ls_goodness_of_fit_ref 0.875
_refine_ls_hydrogen_treatment constr
_refine_ls_matrix_type full
_refine_ls_number_parameters 109
_refine_ls_number_reflns 1954
_refine_ls_number_restraints 0
_refine_ls_restrained_S_all 0.875
_refine_ls_R_factor_all 0.0694
_refine_ls_R_factor_gt 0.0500
_refine_ls_shift/su_max 0.000
_refine_ls_shift/su_mean 0.000
_refine_ls_structure_factor_coef Fsqd
_refine_ls_weighting_details 'w=1/[\s^2^(Fo^2^)+(0.0669P)^2^] where P=(Fo^2^+2Fc^2^)/3'
_refine_ls_weighting_scheme calc
_refine_ls_wR_factor_gt 0.1208
_refine_ls_wR_factor_ref 0.1251
_reflns_number_gt 1314
_reflns_number_total 1954
_reflns_threshold_expression 'I > 2\s(I)'
_cod_data_source_file bt4051sup1.cif
_cod_data_source_block I
_cod_database_code 1546731
_shelx_space_group_comment
;
The symmetry employed for this shelxl refinement is uniquely defined
by the following loop, which should always be used as a source of
symmetry information in preference to the above space-group names.
They are only intended as comments.
;
_shelx_estimated_absorpt_t_min 0.386
_shelx_estimated_absorpt_t_max 0.891

loop_
_space_group_symop_operation_xyz
'x, y, z'
'-x, -y, -z'

loop_
_atom_site_type_symbol
_atom_site_label
_atom_site_fract_x
_atom_site_fract_y
_atom_site_fract_z
_atom_site_U_iso_or_equiv
_atom_site_adp_type
_atom_site_calc_flag
_atom_site_occupancy
C C1 0.3137(14) 0.1602(9) -0.3354(9) 0.0357(19) Uani d 1
H H1B 0.4641 0.1706 -0.2730 0.043 Uiso calc 1
H H1A 0.2860 0.0636 -0.4241 0.043 Uiso calc 1
C C2 0.2946(13) 0.2885(10) -0.3764(10) 0.037(2) Uani d 1
H H2B 0.3729 0.2756 -0.4538 0.045 Uiso calc 1
H H2A 0.3599 0.3845 -0.2902 0.045 Uiso calc 1
C C3 0.0462(15) 0.2851(11) -0.4317(10) 0.045(2) Uani d 1
H H3B -0.0119 0.1988 -0.5287 0.054 Uiso calc 1
H H3A 0.0178 0.3779 -0.4419 0.054 Uiso calc 1
C C4 -0.0682(13) 0.2715(10) -0.3204(9) 0.037(2) Uani d 1
H H4B -0.2210 0.2162 -0.3695 0.045 Uiso calc 1
H H4A -0.0781 0.3719 -0.2455 0.045 Uiso calc 1
C C5 0.1488(14) 0.1726(10) 0.1715(10) 0.039(2) Uani d 1
H H5B 0.0765 0.1561 0.2412 0.047 Uiso calc 1
H H5A 0.0342 0.1489 0.0798 0.047 Uiso calc 1
C C6 0.3284(17) 0.0802(12) 0.1422(17) 0.077(4) Uani d 1
H H6B 0.2843 -0.0172 0.1408 0.093 Uiso calc 1
H H6A 0.3501 0.0608 0.0444 0.093 Uiso calc 1
C C7 0.5338(16) 0.1515(11) 0.2503(13) 0.057(3) Uani d 1
H H7B 0.6596 0.1120 0.2077 0.069 Uiso calc 1
H H7A 0.5380 0.1268 0.3338 0.069 Uiso calc 1
C C8 0.5628(12) 0.3170(9) 0.3049(8) 0.0320(18) Uani d 1
H H8B 0.6702 0.3488 0.2610 0.038 Uiso calc 1
H H8A 0.6197 0.3668 0.4128 0.038 Uiso calc 1
S S1 0.1020(3) 0.1702(2) -0.2355(2) 0.0345(5) Uani d 1
S S2 0.2882(3) 0.3662(2) 0.2509(2) 0.0306(5) Uani d 1
Cl Cl 0.2644(3) 0.6363(2) -0.0082(2) 0.0339(5) Uani d 1
Ag Ag 0.29919(12) 0.39288(8) 0.01788(7) 0.0394(3) Uani d 1

loop_
_atom_site_aniso_label
_atom_site_aniso_U_11
_atom_site_aniso_U_22
_atom_site_aniso_U_33
_atom_site_aniso_U_12
_atom_site_aniso_U_13
_atom_site_aniso_U_23
C1 0.036(4) 0.030(5) 0.035(4) 0.012(4) 0.007(4) 0.009(4)
C2 0.032(4) 0.050(6) 0.039(5) 0.005(4) 0.014(4) 0.026(4)
C3 0.050(5) 0.057(6) 0.035(5) 0.020(5) 0.009(4) 0.026(5)
C4 0.027(4) 0.047(5) 0.034(5) 0.013(4) 0.002(4) 0.016(4)
C5 0.034(4) 0.042(5) 0.047(5) 0.001(4) 0.005(4) 0.029(4)
C6 0.051(7) 0.032(6) 0.122(11) 0.009(5) 0.007(7) 0.014(7)
C7 0.047(6) 0.042(6) 0.082(8) 0.027(5) 0.006(5) 0.028(6)
C8 0.028(4) 0.038(5) 0.027(4) 0.002(4) -0.004(3) 0.016(4)
S1 0.0374(11) 0.0337(12) 0.0384(12) 0.0066(9) 0.0128(9) 0.0197(10)
S2 0.0335(11) 0.0329(11) 0.0301(10) 0.0121(9) 0.0089(8) 0.0170(9)
Cl 0.0343(10) 0.0353(11) 0.0410(11) 0.0134(9) 0.0130(9) 0.0227(10)
Ag 0.0508(4) 0.0415(4) 0.0340(4) 0.0131(3) 0.0097(3) 0.0240(3)

loop_
_atom_type_symbol
_atom_type_description
_atom_type_scat_dispersion_real
_atom_type_scat_dispersion_imag
_atom_type_scat_source
C C 0.0033 0.0016 'International Tables Vol C Tables 4.2.6.8 and 6.1.1.4'
H H 0.0000 0.0000 'International Tables Vol C Tables 4.2.6.8 and 6.1.1.4'
S S 0.1246 0.1234 'International Tables Vol C Tables 4.2.6.8 and 6.1.1.4'
Cl Cl 0.1484 0.1585 'International Tables Vol C Tables 4.2.6.8 and 6.1.1.4'
Ag Ag -0.8971 1.1015 'International Tables Vol C Tables 4.2.6.8 and 6.1.1.4'

loop_
_geom_angle_atom_site_label_1
_geom_angle_atom_site_label_2
_geom_angle_atom_site_label_3
_geom_angle_site_symmetry_3
_geom_angle
C2 C1 S1 . 105.2(5)
C1 C2 C3 . 105.4(7)
C2 C3 C4 . 107.4(6)
C3 C4 S1 . 106.6(5)
C6 C5 S2 . 104.7(7)
C7 C6 C5 . 111.7(10)
C6 C7 C8 . 112.4(7)
C7 C8 S2 . 106.7(6)
C1 S1 C4 . 93.7(4)
C1 S1 Ag . 100.2(3)
C4 S1 Ag . 99.8(3)
C8 S2 C5 . 93.4(4)
C8 S2 Ag . 103.5(3)
C5 S2 Ag . 100.4(3)
Ag Cl Ag 2_665 79.35(5)
S2 Ag Cl . 123.95(7)
S2 Ag S1 . 118.30(7)
Cl Ag S1 . 107.93(7)
S2 Ag Cl 2_665 101.61(6)
Cl Ag Cl 2_665 100.65(5)
S1 Ag Cl 2_665 98.94(7)

loop_
_geom_bond_atom_site_label_1
_geom_bond_atom_site_label_2
_geom_bond_site_symmetry_2
_geom_bond_distance
C1 C2 . 1.506(11)
C1 S1 . 1.816(9)
C2 C3 . 1.518(12)
C3 C4 . 1.524(12)
C4 S1 . 1.826(7)
C5 C6 . 1.470(14)
C5 S2 . 1.837(9)
C6 C7 . 1.430(15)
C7 C8 . 1.489(12)
C8 S2 . 1.827(7)
S1 Ag . 2.623(2)
S2 Ag . 2.5541(19)
Cl Ag . 2.5581(19)
Cl Ag 2_665 2.748(2)
Ag Cl 2_665 2.748(2)

loop_
_geom_torsion_atom_site_label_1
_geom_torsion_atom_site_label_2
_geom_torsion_atom_site_label_3
_geom_torsion_atom_site_label_4
_geom_torsion
S1 C1 C2 C3 -44.4(8)
C1 C2 C3 C4 48.3(9)
C2 C3 C4 S1 -29.5(9)
S2 C5 C6 C7 34.5(12)
C5 C6 C7 C8 -34.4(15)
C6 C7 C8 S2 16.3(12)
C2 C1 S1 C4 23.9(6)
C2 C1 S1 Ag -76.7(6)
C3 C4 S1 C1 3.1(7)
C3 C4 S1 Ag 104.1(6)
C7 C8 S2 C5 3.3(7)
C7 C8 S2 Ag -98.2(6)
C6 C5 S2 C8 -20.9(8)
C6 C5 S2 Ag 83.5(8)

_cod_database_fobs_code 1546731
